data_4064564
loop_
_publ_author_name
'Chuchuryukin, Alexey V.'
'Huang, Rubin'
'Lutz, Martin'
'Chadwick, John C.'
'Spek, Anthony L.'
'van Koten, Gerard'

_publ_section_title
;
 NCN-Pincer Metal Complexes (Ti, Cr, V, Zr, Hf, and Nb) of the Phebox
 Ligand (S,S)-2,6-Bis(4&#x2032;-isopropyl-2&#x2032;-oxazolinyl)phenyl
;
_journal_issue 10
_journal_name_full Organometallics
_journal_page_first 2819
_journal_paper_doi 10.1021/om200170b
_journal_volume 30
_journal_year 2011
_chemical_absolute_configuration ad
_chemical_formula_moiety 'C36 H46 Cl6 N4 O4 Zr2, 2(C6 H6)'
_chemical_formula_sum 'C48 H58 Cl6 N4 O4 Zr2'
_chemical_formula_weight 1150.12
_chemical_name_systematic
; 
 ? 
;
_space_group_IT_number 4
_symmetry_cell_setting monoclinic
_symmetry_space_group_name_Hall 'P 2yb'
_symmetry_space_group_name_H-M 'P 1 21 1'
_atom_sites_solution_hydrogens geom
_atom_sites_solution_primary direct
_atom_sites_solution_secondary difmap
_audit_creation_method SHELXL-97
_cell_angle_alpha 90.00
_cell_angle_beta 92.657(2)
_cell_angle_gamma 90.00
_cell_formula_units_Z 2
_cell_length_a 12.5881(7)
_cell_length_b 15.8811(7)
_cell_length_c 13.1308(5)
_cell_measurement_reflns_used 54178
_cell_measurement_temperature 150(2)
_cell_measurement_theta_max 27.49
_cell_measurement_theta_min 1.62
_cell_volume 2622.2(2)
_computing_cell_refinement Peakref
_computing_data_collection 'Nonius COLLECT'
_computing_data_reduction 'EvalCCD, Sadabs'
_computing_structure_refinement 'SHELXL-97 (Sheldrick, 1997)'
_computing_structure_solution 'SHELXS-97 (Sheldrick, 1990)'
_diffrn_ambient_temperature 150(2)
_diffrn_measured_fraction_theta_full 0.999
_diffrn_measured_fraction_theta_max 0.999
_diffrn_measurement_device_type 'Nonius KappaCCD'
_diffrn_radiation_monochromator graphite
_diffrn_radiation_source 'rotating anode'
_diffrn_radiation_type MoK\a
_diffrn_radiation_wavelength 0.71073
_diffrn_reflns_av_R_equivalents 0.0252
_diffrn_reflns_av_sigmaI/netI 0.0162
_diffrn_reflns_limit_h_max 16
_diffrn_reflns_limit_h_min -16
_diffrn_reflns_limit_k_max 20
_diffrn_reflns_limit_k_min -20
_diffrn_reflns_limit_l_max 17
_diffrn_reflns_limit_l_min -17
_diffrn_reflns_number 87014
_diffrn_reflns_theta_full 27.50
_diffrn_reflns_theta_max 27.50
_diffrn_reflns_theta_min 2.30
_exptl_absorpt_coefficient_mu 0.748
_exptl_absorpt_correction_T_max 0.89
_exptl_absorpt_correction_T_min 0.75
_exptl_absorpt_correction_type multi-scan
_exptl_absorpt_process_details Sadabs
_exptl_crystal_colour colourless
_exptl_crystal_density_diffrn 1.457
_exptl_crystal_density_method 'not measured'
_exptl_crystal_description block
_exptl_crystal_F_000 1176
_exptl_crystal_size_max 0.42
_exptl_crystal_size_mid 0.36
_exptl_crystal_size_min 0.15
_refine_diff_density_max 0.243
_refine_diff_density_min -0.182
_refine_diff_density_rms 0.039
_refine_ls_abs_structure_details 'Flack H D (1983), Acta Cryst. A39, 876-881'
_refine_ls_abs_structure_Flack -0.036(14)
_refine_ls_extinction_method none
_refine_ls_goodness_of_fit_ref 1.042
_refine_ls_hydrogen_treatment constr
_refine_ls_matrix_type full
_refine_ls_number_parameters 585
_refine_ls_number_reflns 12031
_refine_ls_number_restraints 1
_refine_ls_restrained_S_all 1.042
_refine_ls_R_factor_all 0.0201
_refine_ls_R_factor_gt 0.0173
_refine_ls_shift/su_max 0.002
_refine_ls_shift/su_mean 0.000
_refine_ls_structure_factor_coef Fsqd
_refine_ls_weighting_details 'calc w=1/[\s^2^(Fo^2^)+(0.0192P)^2^+0.6700P] where P=(Fo^2^+2Fc^2^)/3'
_refine_ls_weighting_scheme calc
_refine_ls_wR_factor_gt 0.0397
_refine_ls_wR_factor_ref 0.0407
_reflns_number_gt 11467
_reflns_number_total 12031
_reflns_threshold_expression I>2\s(I)
_cod_data_source_file om200170b_si_001.cif
_cod_data_source_block s3439a
_cod_original_sg_symbol_H-M 'P 21'
_cod_database_code 4064564

loop_
_symmetry_equiv_pos_as_xyz
'x, y, z'
'-x, y+1/2, -z'

loop_
_atom_site_label
_atom_site_type_symbol
_atom_site_fract_x
_atom_site_fract_y
_atom_site_fract_z
_atom_site_U_iso_or_equiv
_atom_site_adp_type
_atom_site_occupancy
_atom_site_symmetry_multiplicity
_atom_site_calc_flag
_atom_site_refinement_flags
Zr1 Zr 0.218891(11) 0.122818(8) 0.846194(11) 0.01552(3) Uani 1 1 d .
Zr2 Zr 0.259224(12) 0.048974(8) 0.537709(11) 0.01465(3) Uani 1 1 d .
Cl11 Cl 0.35447(3) 0.02088(3) 0.90044(3) 0.02580(9) Uani 1 1 d .
Cl12 Cl 0.08021(3) 0.22354(3) 0.79948(4) 0.02955(10) Uani 1 1 d .
Cl13 Cl 0.32012(4) 0.15578(3) 0.68092(3) 0.02746(10) Uani 1 1 d .
Cl21 Cl 0.39973(4) -0.04654(3) 0.59534(3) 0.02662(9) Uani 1 1 d .
Cl22 Cl 0.12048(3) 0.14450(2) 0.47159(3) 0.02528(9) Uani 1 1 d .
Cl23 Cl 0.14550(3) 0.01792(3) 0.69913(3) 0.02404(9) Uani 1 1 d .
O11 O 0.41231(10) 0.32182(8) 1.00759(9) 0.0259(3) Uani 1 1 d .
O12 O -0.00641(10) 0.02290(8) 1.06655(9) 0.0297(3) Uani 1 1 d .
O21 O 0.11168(9) -0.16760(7) 0.36804(9) 0.0237(3) Uani 1 1 d .
O22 O 0.46488(9) 0.18135(7) 0.32233(9) 0.0228(3) Uani 1 1 d .
N11 N 0.33506(11) 0.23691(8) 0.88771(11) 0.0175(3) Uani 1 1 d .
N12 N 0.09168(10) 0.04275(9) 0.92926(10) 0.0203(3) Uani 1 1 d .
N21 N 0.14869(11) -0.06638(9) 0.48527(10) 0.0177(3) Uani 1 1 d .
N22 N 0.38669(10) 0.13717(8) 0.46419(10) 0.0167(3) Uani 1 1 d .
C11 C 0.21236(13) 0.16041(10) 1.01454(12) 0.0190(3) Uani 1 1 d .
C12 C 0.14122(12) 0.12197(11) 1.07882(12) 0.0199(3) Uani 1 1 d .
C13 C 0.13747(14) 0.14239(10) 1.18232(12) 0.0232(4) Uani 1 1 d .
H13 H 0.0885 0.1151 1.2243 0.028 Uiso 1 1 calc R
C14 C 0.20709(15) 0.20355(11) 1.22264(13) 0.0249(4) Uani 1 1 d .
H14 H 0.2060 0.2176 1.2929 0.030 Uiso 1 1 calc R
C15 C 0.27794(14) 0.24414(10) 1.16131(12) 0.0235(3) Uani 1 1 d .
H15 H 0.3246 0.2863 1.1886 0.028 Uiso 1 1 calc R
C16 C 0.27911(13) 0.22157(10) 1.05798(12) 0.0194(3) Uani 1 1 d .
C17 C 0.34442(13) 0.25981(10) 0.98245(12) 0.0194(3) Uani 1 1 d .
C18 C 0.46643(14) 0.34149(11) 0.91417(13) 0.0264(4) Uani 1 1 d .
H18A H 0.5393 0.3178 0.9167 0.032 Uiso 1 1 calc R
H18B H 0.4706 0.4031 0.9037 0.032 Uiso 1 1 calc R
C19 C 0.39651(13) 0.29961(10) 0.82900(12) 0.0194(3) Uani 1 1 d .
H19 H 0.4423 0.2698 0.7802 0.023 Uiso 1 1 calc R
C110 C 0.32012(13) 0.36032(10) 0.77073(13) 0.0211(3) Uani 1 1 d .
H110 H 0.2720 0.3254 0.7252 0.025 Uiso 1 1 calc R
C111 C 0.38117(16) 0.41943(12) 0.70243(15) 0.0321(4) Uani 1 1 d .
H11A H 0.3307 0.4534 0.6609 0.048 Uiso 1 1 calc R
H11B H 0.4251 0.3861 0.6577 0.048 Uiso 1 1 calc R
H11C H 0.4269 0.4566 0.7449 0.048 Uiso 1 1 calc R
C112 C 0.25020(16) 0.40877(11) 0.84209(15) 0.0308(4) Uani 1 1 d .
H11D H 0.2111 0.3689 0.8834 0.046 Uiso 1 1 calc R
H11E H 0.1996 0.4437 0.8018 0.046 Uiso 1 1 calc R
H11F H 0.2948 0.4448 0.8869 0.046 Uiso 1 1 calc R
C113 C 0.07472(13) 0.06120(11) 1.02334(12) 0.0218(3) Uani 1 1 d .
C114 C -0.06314(15) -0.02293(13) 0.98362(15) 0.0341(4) Uani 1 1 d .
H11G H -0.1284 0.0075 0.9601 0.041 Uiso 1 1 calc R
H11H H -0.0829 -0.0802 1.0058 0.041 Uiso 1 1 calc R
C115 C 0.01720(13) -0.02682(11) 0.89905(13) 0.0232(4) Uani 1 1 d .
H115 H -0.0195 -0.0134 0.8319 0.028 Uiso 1 1 calc R
C116 C 0.07483(14) -0.11146(10) 0.89207(13) 0.0246(4) Uani 1 1 d .
H116 H 0.1316 -0.1049 0.8419 0.029 Uiso 1 1 calc R
C117 C -0.00289(17) -0.17835(13) 0.85071(16) 0.0393(5) Uani 1 1 d .
H11I H -0.0570 -0.1887 0.9005 0.059 Uiso 1 1 calc R
H11J H 0.0358 -0.2307 0.8384 0.059 Uiso 1 1 calc R
H11K H -0.0373 -0.1586 0.7866 0.059 Uiso 1 1 calc R
C118 C 0.12813(17) -0.14014(12) 0.99282(15) 0.0365(5) Uani 1 1 d .
H11L H 0.0741 -0.1475 1.0435 0.055 Uiso 1 1 calc R
H11M H 0.1797 -0.0976 1.0170 0.055 Uiso 1 1 calc R
H11N H 0.1648 -0.1937 0.9827 0.055 Uiso 1 1 calc R
C21 C 0.29068(12) 0.00882(10) 0.37440(12) 0.0165(3) Uani 1 1 d .
C22 C 0.35821(12) 0.05437(11) 0.31388(11) 0.0169(3) Uani 1 1 d .
C23 C 0.37435(12) 0.03320(10) 0.21243(12) 0.0194(3) Uani 1 1 d .
H23 H 0.4193 0.0665 0.1725 0.023 Uiso 1 1 calc R
C24 C 0.32337(13) -0.03744(11) 0.17097(12) 0.0221(3) Uani 1 1 d .
H24 H 0.3341 -0.0529 0.1023 0.027 Uiso 1 1 calc R
C25 C 0.25674(13) -0.08555(10) 0.22928(12) 0.0211(3) Uani 1 1 d .
H25 H 0.2229 -0.1344 0.2015 0.025 Uiso 1 1 calc R
C26 C 0.24046(13) -0.06080(10) 0.32952(12) 0.0178(3) Uani 1 1 d .
C27 C 0.16661(13) -0.09957(10) 0.39730(12) 0.0188(3) Uani 1 1 d .
C28 C 0.05162(15) -0.19165(11) 0.45635(13) 0.0265(4) Uani 1 1 d .
H28A H 0.0858 -0.2396 0.4932 0.032 Uiso 1 1 calc R
H28B H -0.0223 -0.2072 0.4354 0.032 Uiso 1 1 calc R
C29 C 0.05421(13) -0.11190(10) 0.52288(13) 0.0212(3) Uani 1 1 d .
H29 H 0.0671 -0.1275 0.5962 0.025 Uiso 1 1 calc R
C210 C -0.04635(14) -0.05678(11) 0.51003(14) 0.0260(4) Uani 1 1 d .
H210 H -0.0334 -0.0040 0.5501 0.031 Uiso 1 1 calc R
C211 C -0.14146(15) -0.10235(14) 0.55450(17) 0.0392(5) Uani 1 1 d .
H21A H -0.2046 -0.0663 0.5477 0.059 Uiso 1 1 calc R
H21B H -0.1255 -0.1146 0.6267 0.059 Uiso 1 1 calc R
H21C H -0.1549 -0.1551 0.5174 0.059 Uiso 1 1 calc R
C212 C -0.07197(16) -0.03176(14) 0.39904(16) 0.0379(5) Uani 1 1 d .
H21D H -0.0897 -0.0822 0.3588 0.057 Uiso 1 1 calc R
H21E H -0.0100 -0.0040 0.3714 0.057 Uiso 1 1 calc R
H21F H -0.1326 0.0070 0.3958 0.057 Uiso 1 1 calc R
C213 C 0.40404(11) 0.12573(11) 0.36859(11) 0.0173(3) Uani 1 1 d .
C214 C 0.48380(14) 0.24906(10) 0.39682(13) 0.0240(3) Uani 1 1 d .
H21G H 0.4361 0.2975 0.3818 0.029 Uiso 1 1 calc R
H21H H 0.5585 0.2685 0.3974 0.029 Uiso 1 1 calc R
C215 C 0.45885(13) 0.20775(10) 0.49887(13) 0.0192(3) Uani 1 1 d .
H215 H 0.4194 0.2482 0.5416 0.023 Uiso 1 1 calc R
C216 C 0.55743(14) 0.17450(11) 0.55934(13) 0.0242(4) Uani 1 1 d .
H216 H 0.5324 0.1432 0.6198 0.029 Uiso 1 1 calc R
C217 C 0.62486(16) 0.24894(12) 0.59897(16) 0.0347(4) Uani 1 1 d .
H21I H 0.6507 0.2807 0.5412 0.052 Uiso 1 1 calc R
H21J H 0.6855 0.2279 0.6410 0.052 Uiso 1 1 calc R
H21K H 0.5814 0.2858 0.6401 0.052 Uiso 1 1 calc R
C218 C 0.62373(15) 0.11363(13) 0.49766(15) 0.0349(4) Uani 1 1 d .
H21L H 0.5806 0.0643 0.4782 0.052 Uiso 1 1 calc R
H21M H 0.6863 0.0956 0.5392 0.052 Uiso 1 1 calc R
H21N H 0.6466 0.1420 0.4362 0.052 Uiso 1 1 calc R
C31 C 0.7039(3) 0.14954(15) 0.1458(2) 0.0664(8) Uani 1 1 d .
H31 H 0.6898 0.1039 0.1004 0.080 Uiso 1 1 calc R
C32 C 0.6410(3) 0.22105(18) 0.1395(2) 0.0692(8) Uani 1 1 d .
H32 H 0.5828 0.2251 0.0909 0.083 Uiso 1 1 calc R
C33 C 0.6660(3) 0.28786(15) 0.2077(3) 0.0720(10) Uani 1 1 d .
H33 H 0.6258 0.3385 0.2037 0.086 Uiso 1 1 calc R
C34 C 0.7479(3) 0.27999(18) 0.2794(3) 0.0696(9) Uani 1 1 d .
H34 H 0.7629 0.3247 0.3258 0.083 Uiso 1 1 calc R
C35 C 0.8075(2) 0.20934(18) 0.2847(2) 0.0657(8) Uani 1 1 d .
H35 H 0.8639 0.2045 0.3350 0.079 Uiso 1 1 calc R
C36 C 0.7866(3) 0.14430(15) 0.21758(19) 0.0607(7) Uani 1 1 d .
H36 H 0.8298 0.0953 0.2208 0.073 Uiso 1 1 calc R
C41 C 0.3766(2) 0.54250(19) 0.19361(19) 0.0606(7) Uani 1 1 d .
H41 H 0.4368 0.5064 0.1963 0.073 Uiso 1 1 calc R
C42 C 0.37663(18) 0.61298(17) 0.13492(18) 0.0515(6) Uani 1 1 d .
H42 H 0.4372 0.6260 0.0973 0.062 Uiso 1 1 calc R
C43 C 0.28941(19) 0.66586(18) 0.1294(2) 0.0556(6) Uani 1 1 d .
H43 H 0.2893 0.7144 0.0871 0.067 Uiso 1 1 calc R
C44 C 0.20216(19) 0.6476(2) 0.1859(2) 0.0637(8) Uani 1 1 d .
H44 H 0.1424 0.6842 0.1838 0.076 Uiso 1 1 calc R
C45 C 0.2027(2) 0.5760(2) 0.2454(2) 0.0725(10) Uani 1 1 d .
H45 H 0.1429 0.5628 0.2839 0.087 Uiso 1 1 calc R
C46 C 0.2904(2) 0.5233(2) 0.2489(2) 0.0687(8) Uani 1 1 d .
H46 H 0.2906 0.4739 0.2896 0.082 Uiso 1 1 calc R

loop_
_atom_site_aniso_label
_atom_site_aniso_U_11
_atom_site_aniso_U_22
_atom_site_aniso_U_33
_atom_site_aniso_U_23
_atom_site_aniso_U_13
_atom_site_aniso_U_12
Zr1 0.01775(7) 0.01650(7) 0.01261(7) 0.00025(6) 0.00394(5) -0.00289(6)
Zr2 0.01851(7) 0.01371(6) 0.01192(6) 0.00028(5) 0.00276(5) -0.00257(6)
Cl11 0.0244(2) 0.0250(2) 0.0283(2) 0.00126(16) 0.00476(17) 0.00415(16)
Cl12 0.0211(2) 0.0307(2) 0.0366(3) 0.00900(19) -0.00125(18) 0.00061(17)
Cl13 0.0382(2) 0.0278(2) 0.01748(19) -0.00724(16) 0.01299(17) -0.01799(18)
Cl21 0.0284(2) 0.02217(19) 0.0287(2) 0.00502(16) -0.00513(18) 0.00162(17)
Cl22 0.0280(2) 0.0224(2) 0.0260(2) 0.00465(16) 0.00717(17) 0.00722(16)
Cl23 0.0309(2) 0.02724(19) 0.01440(18) -0.00186(15) 0.00576(16) -0.01425(16)
O11 0.0300(7) 0.0271(6) 0.0201(6) -0.0023(5) -0.0025(5) -0.0100(5)
O12 0.0287(7) 0.0362(7) 0.0254(6) 0.0025(5) 0.0139(5) -0.0071(5)
O21 0.0280(6) 0.0214(6) 0.0219(6) -0.0045(5) 0.0020(5) -0.0086(5)
O22 0.0264(6) 0.0258(6) 0.0166(6) 0.0032(5) 0.0043(5) -0.0088(5)
N11 0.0195(7) 0.0172(6) 0.0162(7) -0.0001(5) 0.0043(5) -0.0017(5)
N12 0.0203(6) 0.0215(7) 0.0195(6) 0.0008(6) 0.0058(5) -0.0044(6)
N21 0.0195(7) 0.0178(6) 0.0160(7) 0.0013(5) 0.0014(5) -0.0044(5)
N22 0.0194(6) 0.0156(7) 0.0152(6) 0.0000(5) 0.0013(5) -0.0022(5)
C11 0.0233(8) 0.0185(7) 0.0156(8) 0.0025(6) 0.0036(6) 0.0050(6)
C12 0.0243(8) 0.0184(7) 0.0175(7) 0.0012(7) 0.0050(6) 0.0054(7)
C13 0.0300(9) 0.0223(8) 0.0180(8) 0.0064(6) 0.0082(7) 0.0105(7)
C14 0.0362(10) 0.0254(8) 0.0133(8) 0.0002(6) 0.0031(7) 0.0125(7)
C15 0.0298(9) 0.0231(8) 0.0173(8) -0.0004(6) -0.0034(7) 0.0065(7)
C16 0.0235(8) 0.0192(7) 0.0157(7) 0.0012(6) 0.0012(6) 0.0036(6)
C17 0.0205(8) 0.0179(7) 0.0195(8) 0.0002(6) -0.0012(6) 0.0013(6)
C18 0.0245(9) 0.0297(9) 0.0251(9) 0.0008(7) 0.0013(7) -0.0082(7)
C19 0.0188(8) 0.0201(7) 0.0196(8) 0.0005(6) 0.0044(6) -0.0050(6)
C110 0.0221(8) 0.0197(7) 0.0215(8) 0.0003(6) 0.0015(6) -0.0039(6)
C111 0.0348(10) 0.0303(9) 0.0315(10) 0.0103(8) 0.0048(8) -0.0059(8)
C112 0.0359(10) 0.0244(9) 0.0323(10) 0.0024(7) 0.0049(8) 0.0065(7)
C113 0.0219(8) 0.0240(8) 0.0202(8) 0.0060(7) 0.0083(6) 0.0026(7)
C114 0.0255(9) 0.0455(11) 0.0324(10) -0.0007(8) 0.0111(8) -0.0111(8)
C115 0.0186(8) 0.0303(9) 0.0208(8) 0.0030(7) 0.0014(7) -0.0090(7)
C116 0.0286(9) 0.0248(8) 0.0203(8) 0.0013(7) 0.0012(7) -0.0109(7)
C117 0.0468(12) 0.0363(11) 0.0347(11) -0.0038(9) 0.0008(9) -0.0212(9)
C118 0.0448(12) 0.0312(10) 0.0326(11) 0.0070(8) -0.0067(9) -0.0058(8)
C21 0.0178(8) 0.0162(7) 0.0155(8) 0.0008(6) 0.0003(6) 0.0027(6)
C22 0.0170(7) 0.0193(7) 0.0144(7) 0.0024(6) 0.0005(6) 0.0034(6)
C23 0.0182(7) 0.0243(8) 0.0159(7) 0.0026(6) 0.0030(6) 0.0058(6)
C24 0.0241(8) 0.0293(8) 0.0127(7) -0.0032(6) 0.0000(6) 0.0071(7)
C25 0.0234(8) 0.0212(8) 0.0183(8) -0.0040(6) -0.0021(6) 0.0026(6)
C26 0.0200(8) 0.0171(7) 0.0163(7) 0.0012(6) -0.0008(6) 0.0024(6)
C27 0.0195(8) 0.0171(7) 0.0193(8) -0.0001(6) -0.0048(6) 0.0001(6)
C28 0.0314(10) 0.0240(8) 0.0245(9) 0.0007(7) 0.0042(7) -0.0104(7)
C29 0.0235(8) 0.0208(8) 0.0193(8) 0.0014(6) 0.0020(6) -0.0078(6)
C210 0.0231(8) 0.0300(9) 0.0249(9) -0.0014(7) 0.0000(7) -0.0044(7)
C211 0.0260(10) 0.0500(12) 0.0424(12) 0.0012(10) 0.0099(9) -0.0053(9)
C212 0.0316(10) 0.0460(12) 0.0352(11) 0.0072(9) -0.0063(9) 0.0008(9)
C213 0.0152(7) 0.0195(7) 0.0175(7) 0.0044(6) 0.0030(6) -0.0006(6)
C214 0.0285(9) 0.0219(8) 0.0216(8) 0.0020(6) 0.0020(7) -0.0097(7)
C215 0.0200(8) 0.0185(7) 0.0195(8) 0.0005(6) 0.0039(6) -0.0065(6)
C216 0.0231(9) 0.0282(9) 0.0213(9) 0.0015(7) 0.0008(7) -0.0032(7)
C217 0.0296(10) 0.0397(11) 0.0340(10) -0.0028(8) -0.0059(8) -0.0112(8)
C218 0.0275(9) 0.0420(11) 0.0350(10) -0.0035(9) -0.0014(8) 0.0064(8)
C31 0.123(3) 0.0338(12) 0.0419(14) -0.0026(10) 0.0006(15) 0.0099(14)
C32 0.104(2) 0.0584(16) 0.0473(15) 0.0180(13) 0.0205(15) 0.0163(16)
C33 0.102(2) 0.0303(12) 0.091(2) 0.0118(13) 0.078(2) 0.0103(13)
C34 0.074(2) 0.0522(16) 0.087(2) -0.0291(15) 0.0470(18) -0.0222(15)
C35 0.0745(19) 0.0609(17) 0.0638(18) -0.0220(14) 0.0254(15) -0.0215(15)
C36 0.101(2) 0.0340(12) 0.0472(14) -0.0019(10) 0.0063(14) -0.0011(13)
C41 0.0535(15) 0.0739(18) 0.0549(15) 0.0137(14) 0.0067(12) 0.0064(14)
C42 0.0349(11) 0.0711(16) 0.0493(13) 0.0117(12) 0.0121(10) 0.0067(12)
C43 0.0429(13) 0.0706(17) 0.0533(15) -0.0003(12) 0.0010(11) 0.0093(12)
C44 0.0290(11) 0.100(2) 0.0623(17) -0.0307(17) 0.0004(11) 0.0027(13)
C45 0.0463(15) 0.126(3) 0.0470(15) -0.0312(17) 0.0201(12) -0.0445(17)
C46 0.0720(19) 0.085(2) 0.0501(16) 0.0044(14) 0.0166(14) -0.0205(16)

loop_
_atom_type_symbol
_atom_type_description
_atom_type_scat_dispersion_real
_atom_type_scat_dispersion_imag
_atom_type_scat_source
C C 0.0033 0.0016 'International Tables Vol C Tables 4.2.6.8 and 6.1.1.4'
H H 0.0000 0.0000 'International Tables Vol C Tables 4.2.6.8 and 6.1.1.4'
Cl Cl 0.1484 0.1585 'International Tables Vol C Tables 4.2.6.8 and 6.1.1.4'
N N 0.0061 0.0033 'International Tables Vol C Tables 4.2.6.8 and 6.1.1.4'
O O 0.0106 0.0060 'International Tables Vol C Tables 4.2.6.8 and 6.1.1.4'
Zr Zr -2.9673 0.5597 'International Tables Vol C Tables 4.2.6.8 and 6.1.1.4'

loop_
_geom_angle_atom_site_label_1
_geom_angle_atom_site_label_2
_geom_angle_atom_site_label_3
_geom_angle
C11 Zr1 N12 68.80(5)
C11 Zr1 N11 68.27(5)
N12 Zr1 N11 136.96(5)
C11 Zr1 Cl12 90.84(4)
N12 Zr1 Cl12 88.64(4)
N11 Zr1 Cl12 89.04(4)
C11 Zr1 Cl11 86.97(4)
N12 Zr1 Cl11 89.31(4)
N11 Zr1 Cl11 91.39(3)
Cl12 Zr1 Cl11 177.423(17)
C11 Zr1 Cl13 141.85(4)
N12 Zr1 Cl13 149.30(3)
N11 Zr1 Cl13 73.73(4)
Cl12 Zr1 Cl13 91.762(17)
Cl11 Zr1 Cl13 90.797(16)
C11 Zr1 Cl23 145.96(4)
N12 Zr1 Cl23 77.23(3)
N11 Zr1 Cl23 145.77(4)
Cl12 Zr1 Cl23 90.438(16)
Cl11 Zr1 Cl23 90.634(15)
Cl13 Zr1 Cl23 72.074(12)
C21 Zr2 N22 68.48(5)
C21 Zr2 N21 68.85(5)
N22 Zr2 N21 137.25(5)
C21 Zr2 Cl21 87.87(4)
N22 Zr2 Cl21 89.94(3)
N21 Zr2 Cl21 90.97(3)
C21 Zr2 Cl22 89.54(4)
N22 Zr2 Cl22 88.54(3)
N21 Zr2 Cl22 88.65(4)
Cl21 Zr2 Cl22 177.336(16)
C21 Zr2 Cl13 142.65(4)
N22 Zr2 Cl13 74.25(3)
N21 Zr2 Cl13 148.48(4)
Cl21 Zr2 Cl13 89.774(16)
Cl22 Zr2 Cl13 91.925(16)
C21 Zr2 Cl23 144.90(4)
N22 Zr2 Cl23 146.57(3)
N21 Zr2 Cl23 76.05(3)
Cl21 Zr2 Cl23 92.699(16)
Cl22 Zr2 Cl23 89.769(15)
Cl13 Zr2 Cl23 72.444(12)
Zr1 Cl13 Zr2 109.133(15)
Zr2 Cl23 Zr1 106.176(14)
C17 O11 C18 105.52(12)
C113 O12 C114 105.41(13)
C27 O21 C28 105.30(12)
C213 O22 C214 105.13(12)
C17 N11 C19 106.35(13)
C17 N11 Zr1 117.50(11)
C19 N11 Zr1 135.77(10)
C113 N12 C115 106.95(13)
C113 N12 Zr1 117.73(11)
C115 N12 Zr1 135.28(10)
C27 N21 C29 105.73(13)
C27 N21 Zr2 116.47(11)
C29 N21 Zr2 137.66(10)
C213 N22 C215 105.77(13)
C213 N22 Zr2 117.33(10)
C215 N22 Zr2 136.89(10)
C16 C11 C12 116.69(14)
C16 C11 Zr1 121.96(12)
C12 C11 Zr1 121.34(12)
C11 C12 C13 122.40(16)
C11 C12 C113 110.96(13)
C13 C12 C113 126.63(15)
C14 C13 C12 118.72(16)
C14 C13 H13 120.6
C12 C13 H13 120.6
C15 C14 C13 120.80(15)
C15 C14 H14 119.6
C13 C14 H14 119.6
C14 C15 C16 118.55(16)
C14 C15 H15 120.7
C16 C15 H15 120.7
C11 C16 C15 122.82(16)
C11 C16 C17 111.29(14)
C15 C16 C17 125.84(16)
N11 C17 O11 118.22(15)
N11 C17 C16 120.64(15)
O11 C17 C16 121.08(14)
O11 C18 C19 104.10(13)
O11 C18 H18A 110.9
C19 C18 H18A 110.9
O11 C18 H18B 110.9
C19 C18 H18B 110.9
H18A C18 H18B 109.0
N11 C19 C110 110.29(13)
N11 C19 C18 101.81(13)
C110 C19 C18 114.38(13)
N11 C19 H19 110.0
C110 C19 H19 110.0
C18 C19 H19 110.0
C112 C110 C111 111.77(14)
C112 C110 C19 112.07(14)
C111 C110 C19 110.87(14)
C112 C110 H110 107.3
C111 C110 H110 107.3
C19 C110 H110 107.3
C110 C111 H11A 109.5
C110 C111 H11B 109.5
H11A C111 H11B 109.5
C110 C111 H11C 109.5
H11A C111 H11C 109.5
H11B C111 H11C 109.5
C110 C112 H11D 109.5
C110 C112 H11E 109.5
H11D C112 H11E 109.5
C110 C112 H11F 109.5
H11D C112 H11F 109.5
H11E C112 H11F 109.5
N12 C113 O12 117.65(16)
N12 C113 C12 120.78(14)
O12 C113 C12 121.57(14)
O12 C114 C115 104.02(13)
O12 C114 H11G 111.0
C115 C114 H11G 111.0
O12 C114 H11H 111.0
C115 C114 H11H 111.0
H11G C114 H11H 109.0
N12 C115 C116 111.86(13)
N12 C115 C114 101.81(14)
C116 C115 C114 114.05(15)
N12 C115 H115 109.6
C116 C115 H115 109.6
C114 C115 H115 109.6
C118 C116 C117 110.47(15)
C118 C116 C115 113.62(15)
C117 C116 C115 109.53(15)
C118 C116 H116 107.7
C117 C116 H116 107.7
C115 C116 H116 107.7
C116 C117 H11I 109.5
C116 C117 H11J 109.5
H11I C117 H11J 109.5
C116 C117 H11K 109.5
H11I C117 H11K 109.5
H11J C117 H11K 109.5
C116 C118 H11L 109.5
C116 C118 H11M 109.5
H11L C118 H11M 109.5
C116 C118 H11N 109.5
H11L C118 H11N 109.5
H11M C118 H11N 109.5
C26 C21 C22 116.65(14)
C26 C21 Zr2 121.55(11)
C22 C21 Zr2 121.76(11)
C21 C22 C23 122.57(15)
C21 C22 C213 111.30(13)
C23 C22 C213 126.10(14)
C24 C23 C22 118.83(15)
C24 C23 H23 120.6
C22 C23 H23 120.6
C25 C24 C23 120.46(15)
C25 C24 H24 119.8
C23 C24 H24 119.8
C24 C25 C26 118.85(15)
C24 C25 H25 120.6
C26 C25 H25 120.6
C21 C26 C25 122.60(15)
C21 C26 C27 111.62(14)
C25 C26 C27 125.69(15)
N21 C27 O21 118.50(15)
N21 C27 C26 121.00(14)
O21 C27 C26 120.41(14)
O21 C28 C29 103.70(13)
O21 C28 H28A 111.0
C29 C28 H28A 111.0
O21 C28 H28B 111.0
C29 C28 H28B 111.0
H28A C28 H28B 109.0
N21 C29 C28 101.94(13)
N21 C29 C210 110.54(13)
C28 C29 C210 114.19(14)
N21 C29 H29 110.0
C28 C29 H29 110.0
C210 C29 H29 110.0
C212 C210 C211 110.52(15)
C212 C210 C29 112.79(15)
C211 C210 C29 109.94(15)
C212 C210 H210 107.8
C211 C210 H210 107.8
C29 C210 H210 107.8
C210 C211 H21A 109.5
C210 C211 H21B 109.5
H21A C211 H21B 109.5
C210 C211 H21C 109.5
H21A C211 H21C 109.5
H21B C211 H21C 109.5
C210 C212 H21D 109.5
C210 C212 H21E 109.5
H21D C212 H21E 109.5
C210 C212 H21F 109.5
H21D C212 H21F 109.5
H21E C212 H21F 109.5
N22 C213 O22 118.29(15)
N22 C213 C22 120.60(14)
O22 C213 C22 121.10(13)
O22 C214 C215 103.60(12)
O22 C214 H21G 111.0
C215 C214 H21G 111.0
O22 C214 H21H 111.0
C215 C214 H21H 111.0
H21G C214 H21H 109.0
N22 C215 C216 111.32(13)
N22 C215 C214 101.51(12)
C216 C215 C214 113.86(14)
N22 C215 H215 110.0
C216 C215 H215 110.0
C214 C215 H215 110.0
C217 C216 C218 111.06(15)
C217 C216 C215 109.39(14)
C218 C216 C215 112.98(15)
C217 C216 H216 107.7
C218 C216 H216 107.7
C215 C216 H216 107.7
C216 C217 H21I 109.5
C216 C217 H21J 109.5
H21I C217 H21J 109.5
C216 C217 H21K 109.5
H21I C217 H21K 109.5
H21J C217 H21K 109.5
C216 C218 H21L 109.5
C216 C218 H21M 109.5
H21L C218 H21M 109.5
C216 C218 H21N 109.5
H21L C218 H21N 109.5
H21M C218 H21N 109.5
C36 C31 C32 120.3(3)
C36 C31 H31 119.9
C32 C31 H31 119.9
C31 C32 C33 117.9(3)
C31 C32 H32 121.1
C33 C32 H32 121.1
C34 C33 C32 120.3(3)
C34 C33 H33 119.8
C32 C33 H33 119.8
C35 C34 C33 120.7(3)
C35 C34 H34 119.6
C33 C34 H34 119.6
C34 C35 C36 120.1(3)
C34 C35 H35 120.0
C36 C35 H35 120.0
C31 C36 C35 120.7(3)
C31 C36 H36 119.7
C35 C36 H36 119.7
C42 C41 C46 120.4(3)
C42 C41 H41 119.8
C46 C41 H41 119.8
C41 C42 C43 120.6(2)
C41 C42 H42 119.7
C43 C42 H42 119.7
C42 C43 C44 119.5(3)
C42 C43 H43 120.2
C44 C43 H43 120.2
C45 C44 C43 119.5(3)
C45 C44 H44 120.3
C43 C44 H44 120.3
C44 C45 C46 120.0(2)
C44 C45 H45 120.0
C46 C45 H45 120.0
C41 C46 C45 119.9(3)
C41 C46 H46 120.0
C45 C46 H46 120.0

loop_
_geom_bond_atom_site_label_1
_geom_bond_atom_site_label_2
_geom_bond_distance
Zr1 C11 2.2948(16)
Zr1 N12 2.3521(13)
Zr1 N11 2.3759(14)
Zr1 Cl12 2.4256(5)
Zr1 Cl11 2.4347(4)
Zr1 Cl13 2.6199(4)
Zr1 Cl23 2.6819(4)
Zr2 C21 2.2893(15)
Zr2 N22 2.3690(13)
Zr2 N21 2.3827(14)
Zr2 Cl21 2.4244(4)
Zr2 Cl22 2.4423(4)
Zr2 Cl13 2.6205(4)
Zr2 Cl23 2.6583(4)
O11 C17 1.335(2)
O11 C18 1.464(2)
O12 C113 1.337(2)
O12 C114 1.467(2)
O21 C27 1.3297(19)
O21 C28 1.464(2)
O22 C213 1.3338(19)
O22 C214 1.466(2)
N11 C17 1.296(2)
N11 C19 1.496(2)
N12 C113 1.297(2)
N12 C115 1.491(2)
N21 C27 1.299(2)
N21 C29 1.495(2)
N22 C213 1.2969(19)
N22 C215 1.500(2)
C11 C16 1.389(2)
C11 C12 1.399(2)
C12 C13 1.400(2)
C12 C113 1.451(2)
C13 C14 1.396(3)
C13 H13 0.9500
C14 C15 1.388(3)
C14 H14 0.9500
C15 C16 1.404(2)
C15 H15 0.9500
C16 C17 1.450(2)
C18 C19 1.542(2)
C18 H18A 0.9900
C18 H18B 0.9900
C19 C110 1.540(2)
C19 H19 1.0000
C110 C112 1.524(2)
C110 C111 1.530(2)
C110 H110 1.0000
C111 H11A 0.9800
C111 H11B 0.9800
C111 H11C 0.9800
C112 H11D 0.9800
C112 H11E 0.9800
C112 H11F 0.9800
C114 C115 1.537(2)
C114 H11G 0.9900
C114 H11H 0.9900
C115 C116 1.532(2)
C115 H115 1.0000
C116 C118 1.525(2)
C116 C117 1.527(2)
C116 H116 1.0000
C117 H11I 0.9800
C117 H11J 0.9800
C117 H11K 0.9800
C118 H11L 0.9800
C118 H11M 0.9800
C118 H11N 0.9800
C21 C26 1.391(2)
C21 C22 1.393(2)
C22 C23 1.398(2)
C22 C213 1.447(2)
C23 C24 1.391(2)
C23 H23 0.9500
C24 C25 1.390(2)
C24 H24 0.9500
C25 C26 1.398(2)
C25 H25 0.9500
C26 C27 1.453(2)
C28 C29 1.538(2)
C28 H28A 0.9900
C28 H28B 0.9900
C29 C210 1.542(2)
C29 H29 1.0000
C210 C212 1.530(3)
C210 C211 1.537(2)
C210 H210 1.0000
C211 H21A 0.9800
C211 H21B 0.9800
C211 H21C 0.9800
C212 H21D 0.9800
C212 H21E 0.9800
C212 H21F 0.9800
C214 C215 1.538(2)
C214 H21G 0.9900
C214 H21H 0.9900
C215 C216 1.535(2)
C215 H215 1.0000
C216 C217 1.532(2)
C216 C218 1.533(3)
C216 H216 1.0000
C217 H21I 0.9800
C217 H21J 0.9800
C217 H21K 0.9800
C218 H21L 0.9800
C218 H21M 0.9800
C218 H21N 0.9800
C31 C36 1.374(4)
C31 C32 1.385(4)
C31 H31 0.9500
C32 C33 1.414(4)
C32 H32 0.9500
C33 C34 1.369(5)
C33 H33 0.9500
C34 C35 1.350(4)
C34 H34 0.9500
C35 C36 1.376(3)
C35 H35 0.9500
C36 H36 0.9500
C41 C42 1.359(4)
C41 C46 1.368(4)
C41 H41 0.9500
C42 C43 1.381(3)
C42 H42 0.9500
C43 C44 1.384(4)
C43 H43 0.9500
C44 C45 1.380(4)
C44 H44 0.9500
C45 C46 1.383(4)
C45 H45 0.9500
C46 H46 0.9500

loop_
_geom_torsion_atom_site_label_1
_geom_torsion_atom_site_label_2
_geom_torsion_atom_site_label_3
_geom_torsion_atom_site_label_4
_geom_torsion
C11 Zr1 Cl13 Zr2 173.24(6)
N12 Zr1 Cl13 Zr2 -2.86(8)
N11 Zr1 Cl13 Zr2 178.35(4)
Cl12 Zr1 Cl13 Zr2 -93.16(2)
Cl11 Zr1 Cl13 Zr2 87.134(19)
Cl23 Zr1 Cl13 Zr2 -3.274(18)
C21 Zr2 Cl13 Zr1 -175.79(6)
N22 Zr2 Cl13 Zr1 -179.61(4)
N21 Zr2 Cl13 Zr1 1.89(7)
Cl21 Zr2 Cl13 Zr1 -89.607(19)
Cl22 Zr2 Cl13 Zr1 92.445(19)
Cl23 Zr2 Cl13 Zr1 3.296(18)
C21 Zr2 Cl23 Zr1 175.87(7)
N22 Zr2 Cl23 Zr1 -8.25(6)
N21 Zr2 Cl23 Zr1 176.07(4)
Cl21 Zr2 Cl23 Zr1 85.740(17)
Cl22 Zr2 Cl23 Zr1 -95.259(17)
Cl13 Zr2 Cl23 Zr1 -3.167(17)
C11 Zr1 Cl23 Zr2 -172.97(7)
N12 Zr1 Cl23 Zr2 -176.61(4)
N11 Zr1 Cl23 Zr2 5.95(7)
Cl12 Zr1 Cl23 Zr2 94.885(18)
Cl11 Zr1 Cl23 Zr2 -87.458(18)
Cl13 Zr1 Cl23 Zr2 3.175(17)
C11 Zr1 N11 C17 5.05(11)
N12 Zr1 N11 C17 9.35(15)
Cl12 Zr1 N11 C17 96.33(12)
Cl11 Zr1 N11 C17 -81.13(12)
Cl13 Zr1 N11 C17 -171.55(12)
Cl23 Zr1 N11 C17 -174.30(9)
C11 Zr1 N11 C19 -166.84(16)
N12 Zr1 N11 C19 -162.54(13)
Cl12 Zr1 N11 C19 -75.56(14)
Cl11 Zr1 N11 C19 106.98(14)
Cl13 Zr1 N11 C19 16.56(13)
Cl23 Zr1 N11 C19 13.81(18)
C11 Zr1 N12 C113 4.36(12)
N11 Zr1 N12 C113 0.08(16)
Cl12 Zr1 N12 C113 -87.06(12)
Cl11 Zr1 N12 C113 91.38(12)
Cl13 Zr1 N12 C113 -178.22(9)
Cl23 Zr1 N12 C113 -177.82(13)
C11 Zr1 N12 C115 -178.42(16)
N11 Zr1 N12 C115 177.29(13)
Cl12 Zr1 N12 C115 90.16(15)
Cl11 Zr1 N12 C115 -91.41(15)
Cl13 Zr1 N12 C115 -1.0(2)
Cl23 Zr1 N12 C115 -0.60(14)
C21 Zr2 N21 C27 6.21(11)
N22 Zr2 N21 C27 9.85(15)
Cl21 Zr2 N21 C27 -81.12(11)
Cl22 Zr2 N21 C27 96.24(11)
Cl13 Zr2 N21 C27 -172.28(8)
Cl23 Zr2 N21 C27 -173.66(12)
C21 Zr2 N21 C29 -168.77(16)
N22 Zr2 N21 C29 -165.13(13)
Cl21 Zr2 N21 C29 103.90(15)
Cl22 Zr2 N21 C29 -78.74(15)
Cl13 Zr2 N21 C29 12.74(19)
Cl23 Zr2 N21 C29 11.36(14)
C21 Zr2 N22 C213 6.26(11)
N21 Zr2 N22 C213 2.61(15)
Cl21 Zr2 N22 C213 93.99(11)
Cl22 Zr2 N22 C213 -83.82(11)
Cl13 Zr2 N22 C213 -176.23(12)
Cl23 Zr2 N22 C213 -171.19(9)
C21 Zr2 N22 C215 -173.59(15)
N21 Zr2 N22 C215 -177.23(13)
Cl21 Zr2 N22 C215 -85.86(14)
Cl22 Zr2 N22 C215 96.33(14)
Cl13 Zr2 N22 C215 3.92(13)
Cl23 Zr2 N22 C215 8.96(18)
N12 Zr1 C11 C16 178.43(14)
N11 Zr1 C11 C16 -4.71(12)
Cl12 Zr1 C11 C16 -93.35(13)
Cl11 Zr1 C11 C16 88.00(13)
Cl13 Zr1 C11 C16 0.57(17)
Cl23 Zr1 C11 C16 174.63(9)
N12 Zr1 C11 C12 -0.95(12)
N11 Zr1 C11 C12 175.90(14)
Cl12 Zr1 C11 C12 87.27(13)
Cl11 Zr1 C11 C12 -91.38(13)
Cl13 Zr1 C11 C12 -178.81(9)
Cl23 Zr1 C11 C12 -4.75(18)
C16 C11 C12 C13 -1.0(2)
Zr1 C11 C12 C13 178.45(12)
C16 C11 C12 C113 178.53(14)
Zr1 C11 C12 C113 -2.06(19)
C11 C12 C13 C14 0.2(2)
C113 C12 C13 C14 -179.20(16)
C12 C13 C14 C15 0.7(2)
C13 C14 C15 C16 -0.8(2)
C12 C11 C16 C15 0.8(2)
Zr1 C11 C16 C15 -178.57(12)
C12 C11 C16 C17 -176.71(14)
Zr1 C11 C16 C17 3.88(19)
C14 C15 C16 C11 0.0(2)
C14 C15 C16 C17 177.22(16)
C19 N11 C17 O11 -8.27(19)
Zr1 N11 C17 O11 177.62(11)
C19 N11 C17 C16 168.92(14)
Zr1 N11 C17 C16 -5.19(19)
C18 O11 C17 N11 -5.17(19)
C18 O11 C17 C16 177.65(14)
C11 C16 C17 N11 1.1(2)
C15 C16 C17 N11 -176.38(16)
C11 C16 C17 O11 178.19(14)
C15 C16 C17 O11 0.7(2)
C17 O11 C18 C19 15.62(17)
C17 N11 C19 C110 -104.84(15)
Zr1 N11 C19 C110 67.67(18)
C17 N11 C19 C18 16.96(17)
Zr1 N11 C19 C18 -170.53(11)
O11 C18 C19 N11 -19.47(16)
O11 C18 C19 C110 99.46(15)
N11 C19 C110 C112 59.72(17)
C18 C19 C110 C112 -54.30(19)
N11 C19 C110 C111 -174.62(14)
C18 C19 C110 C111 71.36(18)
C115 N12 C113 O12 -6.0(2)
Zr1 N12 C113 O12 171.94(11)
C115 N12 C113 C12 174.59(15)
Zr1 N12 C113 C12 -7.5(2)
C114 O12 C113 N12 -7.7(2)
C114 O12 C113 C12 171.68(15)
C11 C12 C113 N12 6.3(2)
C13 C12 C113 N12 -174.27(16)
C11 C12 C113 O12 -173.12(15)
C13 C12 C113 O12 6.3(3)
C113 O12 C114 C115 17.25(19)
C113 N12 C115 C116 -106.08(16)
Zr1 N12 C115 C116 76.50(18)
C113 N12 C115 C114 16.10(18)
Zr1 N12 C115 C114 -161.33(13)
O12 C114 C115 N12 -19.90(18)
O12 C114 C115 C116 100.76(16)
N12 C115 C116 C118 61.58(19)
C114 C115 C116 C118 -53.3(2)
N12 C115 C116 C117 -174.36(14)
C114 C115 C116 C117 70.78(19)
N22 Zr2 C21 C26 178.43(14)
N21 Zr2 C21 C26 -4.22(11)
Cl21 Zr2 C21 C26 87.65(12)
Cl22 Zr2 C21 C26 -92.95(12)
Cl13 Zr2 C21 C26 174.48(9)
Cl23 Zr2 C21 C26 -4.01(17)
N22 Zr2 C21 C22 -3.74(12)
N21 Zr2 C21 C22 173.61(14)
Cl21 Zr2 C21 C22 -94.52(12)
Cl22 Zr2 C21 C22 84.88(12)
Cl13 Zr2 C21 C22 -7.69(17)
Cl23 Zr2 C21 C22 173.82(9)
C26 C21 C22 C23 1.1(2)
Zr2 C21 C22 C23 -176.80(11)
C26 C21 C22 C213 179.08(13)
Zr2 C21 C22 C213 1.15(18)
C21 C22 C23 C24 -1.8(2)
C213 C22 C23 C24 -179.46(15)
C22 C23 C24 C25 0.6(2)
C23 C24 C25 C26 1.1(2)
C22 C21 C26 C25 0.8(2)
Zr2 C21 C26 C25 178.69(12)
C22 C21 C26 C27 -175.94(14)
Zr2 C21 C26 C27 2.00(18)
C24 C25 C26 C21 -1.9(2)
C24 C25 C26 C27 174.33(15)
C29 N21 C27 O21 -7.96(19)
Zr2 N21 C27 O21 175.55(10)
C29 N21 C27 C26 168.57(14)
Zr2 N21 C27 C26 -7.92(19)
C28 O21 C27 N21 -6.77(19)
C28 O21 C27 C26 176.68(14)
C21 C26 C27 N21 4.2(2)
C25 C26 C27 N21 -172.42(15)
C21 C26 C27 O21 -179.38(14)
C25 C26 C27 O21 4.0(2)
C27 O21 C28 C29 17.72(17)
C27 N21 C29 C28 18.06(16)
Zr2 N21 C29 C28 -166.61(12)
C27 N21 C29 C210 -103.71(15)
Zr2 N21 C29 C210 71.63(19)
O21 C28 C29 N21 -21.46(16)
O21 C28 C29 C210 97.76(16)
N21 C29 C210 C212 59.35(19)
C28 C29 C210 C212 -54.9(2)
N21 C29 C210 C211 -176.82(14)
C28 C29 C210 C211 68.95(19)
C215 N22 C213 O22 -8.62(19)
Zr2 N22 C213 O22 171.49(10)
C215 N22 C213 C22 171.46(13)
Zr2 N22 C213 C22 -8.43(19)
C214 O22 C213 N22 -7.35(18)
C214 O22 C213 C22 172.56(14)
C21 C22 C213 N22 4.9(2)
C23 C22 C213 N22 -177.20(15)
C21 C22 C213 O22 -174.97(14)
C23 C22 C213 O22 2.9(2)
C213 O22 C214 C215 19.27(16)
C213 N22 C215 C216 -101.92(15)
Zr2 N22 C215 C216 77.94(18)
C213 N22 C215 C214 19.59(16)
Zr2 N22 C215 C214 -160.55(12)
O22 C214 C215 N22 -23.26(15)
O22 C214 C215 C216 96.47(15)
N22 C215 C216 C217 -176.34(14)
C214 C215 C216 C217 69.66(19)
N22 C215 C216 C218 59.39(18)
C214 C215 C216 C218 -54.61(19)
C36 C31 C32 C33 1.0(4)
C31 C32 C33 C34 -2.1(4)
C32 C33 C34 C35 1.5(4)
C33 C34 C35 C36 0.2(4)
C32 C31 C36 C35 0.7(4)
C34 C35 C36 C31 -1.4(4)
C46 C41 C42 C43 -0.6(4)
C41 C42 C43 C44 1.3(4)
C42 C43 C44 C45 -1.3(4)
C43 C44 C45 C46 0.5(4)
C42 C41 C46 C45 -0.2(4)
C44 C45 C46 C41 0.2(4)
